data_1549158
loop_
_publ_author_name
'Zhang, Xiaolei'
'Yan, Hong'

_publ_section_title
;
 Pd(ii)-catalyzed synthesis of bifunctionalized carboranes <i>via</i> cage
 B-H activation of 1-CH<sub>2</sub>NH<sub>2</sub>-<i>o</i>-carboranes.
;
_journal_issue 16
_journal_name_full 'Chemical science'
_journal_page_first 3964
_journal_page_last 3969
_journal_paper_doi 10.1039/c8sc01154k
_journal_volume 9
_journal_year 2018
_chemical_formula_sum 'C34 H35 B10 N O P Pd'
_chemical_formula_weight 719.10
_space_group_IT_number 14
_space_group_name_Hall '-P 2ybc'
_space_group_name_H-M_alt 'P 1 21/c 1'
_symmetry_cell_setting monoclinic
_symmetry_space_group_name_Hall '-P 2ybc'
_symmetry_space_group_name_H-M 'P 1 21/c 1'
_atom_sites_solution_hydrogens geom
_atom_sites_solution_primary direct
_atom_sites_solution_secondary difmap
_audit_creation_method SHELXL-97
_audit_update_record
;
2017-11-03 deposited with the CCDC.
2018-03-27 downloaded from the CCDC.
;
_cell_angle_alpha 90.00
_cell_angle_beta 105.021(2)
_cell_angle_gamma 90.00
_cell_formula_units_Z 4
_cell_length_a 10.5093(6)
_cell_length_b 22.2105(13)
_cell_length_c 15.7027(7)
_cell_measurement_reflns_used 6359
_cell_measurement_temperature 173(2)
_cell_measurement_theta_max 25.350
_cell_measurement_theta_min 0.981
_cell_volume 3540.0(3)
_computing_structure_refinement 'SHELXL-97 (Sheldrick, 1997)'
_computing_structure_solution 'SHELXS-97 (Sheldrick, 1990)'
_diffrn_ambient_temperature 173(2)
_diffrn_measured_fraction_theta_full 0.981
_diffrn_measured_fraction_theta_max 0.981
_diffrn_measurement_device_type 'CCD area detector'
_diffrn_measurement_method 'phi and omega scans'
_diffrn_radiation_monochromator graphite
_diffrn_radiation_source 'fine-focus sealed tube'
_diffrn_radiation_type MoK\a
_diffrn_radiation_wavelength 0.71073
_diffrn_reflns_av_R_equivalents 0.0762
_diffrn_reflns_av_sigmaI/netI 0.0745
_diffrn_reflns_limit_h_max 12
_diffrn_reflns_limit_h_min -12
_diffrn_reflns_limit_k_max 26
_diffrn_reflns_limit_k_min -23
_diffrn_reflns_limit_l_max 18
_diffrn_reflns_limit_l_min -18
_diffrn_reflns_number 20949
_diffrn_reflns_theta_full 25.35
_diffrn_reflns_theta_max 25.35
_diffrn_reflns_theta_min 2.79
_exptl_absorpt_coefficient_mu 0.599
_exptl_crystal_density_diffrn 1.349
_exptl_crystal_density_method 'not measured'
_exptl_crystal_description block
_exptl_crystal_F_000 1460
_refine_diff_density_max 0.673
_refine_diff_density_min -0.466
_refine_diff_density_rms 0.094
_refine_ls_extinction_method none
_refine_ls_goodness_of_fit_ref 1.000
_refine_ls_hydrogen_treatment mixed
_refine_ls_matrix_type full
_refine_ls_number_parameters 433
_refine_ls_number_reflns 6359
_refine_ls_number_restraints 0
_refine_ls_restrained_S_all 1.000
_refine_ls_R_factor_all 0.0792
_refine_ls_R_factor_gt 0.0481
_refine_ls_shift/su_max 0.001
_refine_ls_shift/su_mean 0.000
_refine_ls_structure_factor_coef Fsqd
_refine_ls_weighting_details 'calc w=1/[\s^2^(Fo^2^)+(0.0489P)^2^+3.1179P] where P=(Fo^2^+2Fc^2^)/3'
_refine_ls_weighting_scheme calc
_refine_ls_wR_factor_gt 0.0984
_refine_ls_wR_factor_ref 0.1090
_reflns_number_gt 4611
_reflns_number_total 6359
_reflns_threshold_expression >2sigma(I)
_cod_data_source_file c8sc01154k2.cif
_cod_data_source_block 4
_cod_depositor_comments
;
The following automatic conversions were performed:

'_symmetry_cell_setting' value 'Monoclinic' changed to 'monoclinic'
according to
/home/data/users/saulius/crontab/automatic-downloads/rss-feeds/RSC/lib/dictionaries/cif_core.dic
dictionary named 'cif_core.dic' version 2.4.2 from 2011-04-26.

Automatic conversion script
Id: cif_fix_values 4973 2017-02-22 13:04:09Z antanas 

 Adding full bibliography for 1549153--1549160.cif.
;
_cod_original_sg_symbol_H-M 'P2(1)/c  '
_cod_database_code 1549158
_platon_squeeze_void_probe_radius 1.20

loop_
_symmetry_equiv_pos_as_xyz
'x, y, z'
'-x, y+1/2, -z+1/2'
'-x, -y, -z'
'x, -y-1/2, z-1/2'

loop_
_atom_site_label
_atom_site_type_symbol
_atom_site_fract_x
_atom_site_fract_y
_atom_site_fract_z
_atom_site_U_iso_or_equiv
_atom_site_adp_type
_atom_site_occupancy
_atom_site_symmetry_multiplicity
_atom_site_calc_flag
_atom_site_refinement_flags
Pd1 Pd 0.13294(3) 0.376283(16) 0.20445(2) 0.01628(11) Uani 1 1 d .
P2 P 0.07398(11) 0.42576(5) 0.31378(7) 0.0175(3) Uani 1 1 d .
O1 O -0.0084(3) 0.42198(15) 0.10719(18) 0.0253(7) Uani 1 1 d .
N1 N 0.1993(3) 0.33398(16) 0.1071(2) 0.0177(8) Uani 1 1 d .
C27 C 0.0627(4) 0.3810(2) 0.4090(3) 0.0206(10) Uani 1 1 d .
C21 C 0.0286(4) 0.3716(2) -0.0199(3) 0.0216(10) Uani 1 1 d .
C40 C -0.1828(5) 0.4563(2) 0.3290(3) 0.0305(12) Uani 1 1 d .
H40 H -0.1697 0.4273 0.3751 0.037 Uiso 1 1 calc R
C39 C -0.0864(4) 0.4644(2) 0.2840(3) 0.0220(10) Uani 1 1 d .
C14 C 0.6248(4) 0.2866(2) 0.2235(3) 0.0226(10) Uani 1 1 d .
B4 B 0.2751(5) 0.3275(2) 0.2909(3) 0.0178(11) Uani 1 1 d .
C1 C 0.3631(4) 0.2882(2) 0.2281(3) 0.0188(10) Uani 1 1 d .
C26 C -0.0382(4) 0.4125(2) 0.0231(3) 0.0234(11) Uani 1 1 d .
C32 C -0.0198(5) 0.3311(2) 0.3935(3) 0.0256(11) Uani 1 1 d .
H32 H -0.0676 0.3215 0.3351 0.031 Uiso 1 1 calc R
C2 C 0.5253(4) 0.2837(2) 0.2776(3) 0.0198(10) Uani 1 1 d .
C15 C 0.6552(5) 0.3403(2) 0.1879(3) 0.0318(12) Uani 1 1 d .
H15 H 0.6100 0.3760 0.1960 0.038 Uiso 1 1 calc R
C37 C 0.2228(5) 0.5819(2) 0.4388(3) 0.0316(12) Uani 1 1 d .
H37 H 0.1965 0.6114 0.4746 0.038 Uiso 1 1 calc R
C34 C 0.3009(4) 0.4967(2) 0.3342(3) 0.0219(10) Uani 1 1 d .
H34 H 0.3280 0.4675 0.2984 0.026 Uiso 1 1 calc R
C33 C 0.1826(4) 0.4892(2) 0.3570(3) 0.0186(10) Uani 1 1 d .
C13 C 0.3183(4) 0.2961(2) 0.1291(3) 0.0242(11) Uani 1 1 d .
H13A H 0.3890 0.3154 0.1075 0.029 Uiso 1 1 calc R
H13B H 0.2988 0.2564 0.1002 0.029 Uiso 1 1 calc R
B8 B 0.3906(5) 0.2145(2) 0.3724(4) 0.0250(12) Uani 1 1 d .
H8 H 0.3738 0.1697 0.4004 0.030 Uiso 1 1 calc R
C35 C 0.3802(5) 0.5468(2) 0.3636(3) 0.0272(11) Uani 1 1 d .
H35 H 0.4605 0.5519 0.3473 0.033 Uiso 1 1 calc R
C23 C -0.1236(5) 0.3947(2) -0.1615(3) 0.0351(13) Uani 1 1 d .
H23 H -0.1540 0.3880 -0.2232 0.042 Uiso 1 1 calc R
C31 C -0.0326(5) 0.2949(2) 0.4638(3) 0.0271(11) Uani 1 1 d .
H31 H -0.0906 0.2614 0.4537 0.033 Uiso 1 1 calc R
C20 C 0.1419(4) 0.3378(2) 0.0233(3) 0.0223(10) Uani 1 1 d .
H20 H 0.1811 0.3150 -0.0143 0.027 Uiso 1 1 calc R
C36 C 0.3416(5) 0.5889(2) 0.4163(3) 0.0308(12) Uani 1 1 d .
H36 H 0.3961 0.6226 0.4374 0.037 Uiso 1 1 calc R
C18 C 0.7897(5) 0.2381(2) 0.1652(4) 0.0374(13) Uani 1 1 d .
H18 H 0.8380 0.2030 0.1588 0.045 Uiso 1 1 calc R
B12 B 0.4709(5) 0.2741(3) 0.4408(3) 0.0237(12) Uani 1 1 d .
H12 H 0.5074 0.2690 0.5140 0.028 Uiso 1 1 calc R
C42 C -0.3195(5) 0.5323(3) 0.2420(4) 0.0409(14) Uani 1 1 d .
H42 H -0.3981 0.5556 0.2282 0.049 Uiso 1 1 calc R
C44 C -0.1084(5) 0.5069(2) 0.2167(3) 0.0283(11) Uani 1 1 d .
H44 H -0.0441 0.5129 0.1847 0.034 Uiso 1 1 calc R
C28 C 0.1351(5) 0.3942(2) 0.4951(3) 0.0268(11) Uani 1 1 d .
H28 H 0.1925 0.4280 0.5064 0.032 Uiso 1 1 calc R
C38 C 0.1422(5) 0.5328(2) 0.4096(3) 0.0256(11) Uani 1 1 d .
B10 B 0.4024(5) 0.3434(2) 0.3904(3) 0.0211(11) Uani 1 1 d .
H10 H 0.3954 0.3840 0.4312 0.025 Uiso 1 1 calc R
C19 C 0.6923(5) 0.2351(2) 0.2113(3) 0.0326(12) Uani 1 1 d .
H19 H 0.6725 0.1977 0.2343 0.039 Uiso 1 1 calc R
B11 B 0.5579(5) 0.3180(3) 0.3783(3) 0.0223(12) Uani 1 1 d .
H11 H 0.6522 0.3421 0.4094 0.027 Uiso 1 1 calc R
C24 C -0.1877(5) 0.4360(3) -0.1195(3) 0.0391(14) Uani 1 1 d .
H24 H -0.2609 0.4581 -0.1533 0.047 Uiso 1 1 calc R
C30 C 0.0398(5) 0.3087(2) 0.5475(3) 0.0307(12) Uani 1 1 d .
H30 H 0.0323 0.2839 0.5953 0.037 Uiso 1 1 calc R
C43 C -0.2244(5) 0.5408(2) 0.1959(3) 0.0395(14) Uani 1 1 d .
H43 H -0.2384 0.5698 0.1499 0.047 Uiso 1 1 calc R
C29 C 0.1224(5) 0.3573(2) 0.5640(3) 0.0287(12) Uani 1 1 d .
H29 H 0.1712 0.3659 0.6226 0.034 Uiso 1 1 calc R
C22 C -0.0179(5) 0.3644(2) -0.1130(3) 0.0308(12) Uani 1 1 d .
H22 H 0.0270 0.3374 -0.1421 0.037 Uiso 1 1 calc R
B7 B 0.5511(5) 0.2375(2) 0.3676(3) 0.0250(12) Uani 1 1 d .
H7 H 0.6404 0.2086 0.3919 0.030 Uiso 1 1 calc R
C41 C -0.2981(5) 0.4900(3) 0.3075(4) 0.0411(14) Uani 1 1 d .
H41 H -0.3631 0.4835 0.3388 0.049 Uiso 1 1 calc R
B3 B 0.4373(5) 0.3493(2) 0.2866(3) 0.0180(11) Uani 1 1 d .
H3 H 0.4524 0.3935 0.2562 0.022 Uiso 1 1 calc R
C25 C -0.1464(5) 0.4451(3) -0.0307(3) 0.0371(13) Uani 1 1 d .
H25 H -0.1908 0.4738 -0.0040 0.045 Uiso 1 1 calc R
B5 B 0.2725(5) 0.2466(2) 0.2809(3) 0.0224(12) Uani 1 1 d .
H5 H 0.1784 0.2231 0.2476 0.027 Uiso 1 1 calc R
B6 B 0.4287(5) 0.2204(2) 0.2698(4) 0.0253(12) Uani 1 1 d .
H6 H 0.4376 0.1802 0.2286 0.030 Uiso 1 1 calc R
B9 B 0.2988(5) 0.2797(2) 0.3871(3) 0.0226(12) Uani 1 1 d .
H9 H 0.2225 0.2780 0.4253 0.027 Uiso 1 1 calc R
C17 C 0.8157(5) 0.2913(2) 0.1293(3) 0.0350(13) Uani 1 1 d .
H17 H 0.8795 0.2927 0.0961 0.042 Uiso 1 1 calc R
C16 C 0.7496(5) 0.3431(2) 0.1410(3) 0.0374(13) Uani 1 1 d .
H16 H 0.7689 0.3803 0.1171 0.045 Uiso 1 1 calc R

loop_
_atom_site_aniso_label
_atom_site_aniso_U_11
_atom_site_aniso_U_22
_atom_site_aniso_U_33
_atom_site_aniso_U_23
_atom_site_aniso_U_13
_atom_site_aniso_U_12
Pd1 0.01590(17) 0.01887(18) 0.01480(16) -0.00163(15) 0.00530(12) -0.00023(17)
P2 0.0178(6) 0.0186(6) 0.0177(6) -0.0004(5) 0.0075(5) 0.0010(5)
O1 0.0255(18) 0.034(2) 0.0156(16) 0.0023(14) 0.0036(14) 0.0080(15)
N1 0.018(2) 0.018(2) 0.0176(18) -0.0037(15) 0.0050(15) -0.0014(16)
C27 0.020(2) 0.022(3) 0.022(2) 0.002(2) 0.0088(18) 0.004(2)
C21 0.027(2) 0.018(2) 0.018(2) 0.000(2) 0.0032(18) -0.004(2)
C40 0.027(3) 0.029(3) 0.037(3) 0.002(2) 0.012(2) 0.002(2)
C39 0.022(3) 0.022(3) 0.023(2) -0.0025(19) 0.008(2) 0.001(2)
C14 0.019(2) 0.028(3) 0.021(2) -0.0042(19) 0.005(2) -0.001(2)
B4 0.016(3) 0.016(3) 0.021(3) -0.006(2) 0.005(2) -0.002(2)
C1 0.022(2) 0.018(2) 0.018(2) -0.0025(18) 0.0074(19) -0.002(2)
C26 0.019(2) 0.026(3) 0.024(2) 0.008(2) 0.004(2) -0.001(2)
C32 0.022(3) 0.026(3) 0.032(3) -0.003(2) 0.012(2) 0.000(2)
C2 0.016(2) 0.019(3) 0.025(2) -0.003(2) 0.0064(19) 0.000(2)
C15 0.034(3) 0.026(3) 0.042(3) 0.000(2) 0.021(2) 0.005(2)
C37 0.042(3) 0.029(3) 0.024(2) -0.008(2) 0.007(2) 0.004(2)
C34 0.025(3) 0.019(3) 0.025(2) 0.0000(19) 0.011(2) 0.005(2)
C33 0.021(2) 0.016(2) 0.017(2) -0.0009(18) 0.0033(19) 0.0040(19)
C13 0.024(3) 0.024(3) 0.025(2) -0.003(2) 0.009(2) 0.002(2)
B8 0.026(3) 0.016(3) 0.035(3) 0.005(2) 0.012(2) 0.004(2)
C35 0.022(3) 0.023(3) 0.036(3) -0.003(2) 0.007(2) -0.002(2)
C23 0.045(3) 0.039(3) 0.020(2) 0.004(2) 0.006(2) -0.007(3)
C31 0.019(3) 0.024(3) 0.043(3) 0.007(2) 0.016(2) 0.005(2)
C20 0.027(3) 0.025(3) 0.017(2) -0.0067(19) 0.010(2) -0.004(2)
C36 0.028(3) 0.023(3) 0.036(3) -0.008(2) -0.001(2) -0.005(2)
C18 0.037(3) 0.022(3) 0.063(4) -0.004(3) 0.032(3) 0.003(2)
B12 0.020(3) 0.029(3) 0.022(3) 0.006(2) 0.005(2) 0.006(2)
C42 0.030(3) 0.039(4) 0.051(3) -0.005(3) 0.008(3) 0.010(3)
C44 0.024(3) 0.031(3) 0.031(3) 0.004(2) 0.010(2) 0.005(2)
C28 0.026(3) 0.022(3) 0.032(3) 0.001(2) 0.008(2) 0.006(2)
C38 0.029(3) 0.024(3) 0.023(2) -0.002(2) 0.005(2) 0.006(2)
B10 0.022(3) 0.022(3) 0.018(3) -0.003(2) 0.004(2) 0.000(2)
C19 0.029(3) 0.023(3) 0.050(3) -0.001(2) 0.017(2) 0.002(2)
B11 0.021(3) 0.029(3) 0.018(3) -0.004(2) 0.006(2) 0.003(2)
C24 0.030(3) 0.053(4) 0.031(3) 0.018(3) 0.001(2) 0.003(3)
C30 0.026(3) 0.034(3) 0.035(3) 0.014(2) 0.012(2) 0.005(2)
C43 0.040(3) 0.033(3) 0.039(3) 0.009(2) -0.001(3) 0.013(3)
C29 0.033(3) 0.036(3) 0.018(2) 0.006(2) 0.007(2) 0.009(2)
C22 0.040(3) 0.029(3) 0.022(2) 0.000(2) 0.005(2) -0.006(2)
B7 0.025(3) 0.019(3) 0.030(3) 0.004(2) 0.007(2) 0.000(2)
C41 0.030(3) 0.039(4) 0.062(4) 0.001(3) 0.025(3) 0.005(3)
B3 0.016(3) 0.016(3) 0.023(3) 0.002(2) 0.007(2) 0.002(2)
C25 0.031(3) 0.056(4) 0.026(3) 0.011(2) 0.010(2) 0.008(3)
B5 0.022(3) 0.018(3) 0.029(3) 0.001(2) 0.010(2) -0.001(2)
B6 0.023(3) 0.019(3) 0.033(3) -0.005(2) 0.005(2) -0.002(2)
B9 0.025(3) 0.025(3) 0.023(3) 0.006(2) 0.014(2) 0.003(2)
C17 0.026(3) 0.044(4) 0.045(3) -0.010(3) 0.027(2) -0.005(3)
C16 0.041(3) 0.033(3) 0.048(3) -0.001(3) 0.027(3) -0.005(3)

loop_
_atom_type_symbol
_atom_type_description
_atom_type_scat_dispersion_real
_atom_type_scat_dispersion_imag
_atom_type_scat_source
C C 0.0033 0.0016 'International Tables Vol C Tables 4.2.6.8 and 6.1.1.4'
H H 0.0000 0.0000 'International Tables Vol C Tables 4.2.6.8 and 6.1.1.4'
B B 0.0013 0.0007 'International Tables Vol C Tables 4.2.6.8 and 6.1.1.4'
N N 0.0061 0.0033 'International Tables Vol C Tables 4.2.6.8 and 6.1.1.4'
O O 0.0106 0.0060 'International Tables Vol C Tables 4.2.6.8 and 6.1.1.4'
P P 0.1023 0.0942 'International Tables Vol C Tables 4.2.6.8 and 6.1.1.4'
Pd Pd -0.9988 1.0072 'International Tables Vol C Tables 4.2.6.8 and 6.1.1.4'

loop_
_geom_angle_atom_site_label_1
_geom_angle_atom_site_label_2
_geom_angle_atom_site_label_3
_geom_angle
B4 Pd1 N1 85.53(16)
B4 Pd1 O1 175.06(15)
N1 Pd1 O1 89.55(12)
B4 Pd1 P2 92.87(13)
N1 Pd1 P2 176.05(10)
O1 Pd1 P2 92.07(8)
C27 P2 C33 106.4(2)
C27 P2 C39 102.24(19)
C33 P2 C39 100.3(2)
C27 P2 Pd1 116.58(15)
C33 P2 Pd1 112.91(14)
C39 P2 Pd1 116.58(14)
C26 O1 Pd1 127.2(3)
C20 N1 C13 114.7(3)
C20 N1 Pd1 124.2(3)
C13 N1 Pd1 121.0(3)
C32 C27 C28 119.6(4)
C32 C27 P2 117.5(3)
C28 C27 P2 122.9(4)
C20 C21 C26 124.6(4)
C20 C21 C22 116.8(4)
C26 C21 C22 118.6(4)
C39 C40 C41 120.7(5)
C39 C40 H40 119.6
C41 C40 H40 119.6
C40 C39 C44 118.4(4)
C40 C39 P2 123.4(4)
C44 C39 P2 118.0(3)
C15 C14 C19 118.3(4)
C15 C14 C2 121.9(4)
C19 C14 C2 119.7(4)
C1 B4 B3 57.7(3)
C1 B4 B5 56.8(3)
B3 B4 B5 105.0(3)
C1 B4 B10 101.7(3)
B3 B4 B10 58.8(3)
B5 B4 B10 105.1(4)
C1 B4 B9 101.5(3)
B3 B4 B9 105.3(4)
B5 B4 B9 58.9(3)
B10 B4 B9 58.8(3)
C1 B4 Pd1 106.9(3)
B3 B4 Pd1 111.7(3)
B5 B4 Pd1 118.5(3)
B10 B4 Pd1 136.0(3)
B9 B4 Pd1 141.4(3)
C13 C1 C2 119.4(3)
C13 C1 B5 120.1(4)
C2 C1 B5 111.8(3)
C13 C1 B3 115.9(4)
C2 C1 B3 62.2(3)
B5 C1 B3 114.0(3)
C13 C1 B6 118.8(4)
C2 C1 B6 60.8(3)
B5 C1 B6 63.5(3)
B3 C1 B6 114.2(3)
C13 C1 B4 116.9(4)
C2 C1 B4 112.9(3)
B5 C1 B4 63.2(3)
B3 C1 B4 62.3(3)
B6 C1 B4 116.2(3)
O1 C26 C25 117.9(4)
O1 C26 C21 124.7(4)
C25 C26 C21 117.4(4)
C27 C32 C31 120.3(4)
C27 C32 H32 119.9
C31 C32 H32 119.9
C14 C2 C1 120.2(3)
C14 C2 B11 120.0(4)
C1 C2 B11 109.7(3)
C14 C2 B7 120.4(4)
C1 C2 B7 110.0(3)
B11 C2 B7 63.3(3)
C14 C2 B6 118.5(4)
C1 C2 B6 60.5(3)
B11 C2 B6 113.8(3)
B7 C2 B6 62.2(3)
C14 C2 B3 117.8(4)
C1 C2 B3 59.7(3)
B11 C2 B3 62.5(3)
B7 C2 B3 114.0(3)
B6 C2 B3 111.9(3)
C14 C15 C16 121.7(5)
C14 C15 H15 119.2
C16 C15 H15 119.2
C38 C37 C36 121.0(4)
C38 C37 H37 119.5
C36 C37 H37 119.5
C33 C34 C35 120.5(4)
C33 C34 H34 119.7
C35 C34 H34 119.7
C34 C33 C38 119.6(4)
C34 C33 P2 120.7(3)
C38 C33 P2 119.6(3)
N1 C13 C1 109.1(3)
N1 C13 H13A 109.9
C1 C13 H13A 109.9
N1 C13 H13B 109.9
C1 C13 H13B 109.9
H13A C13 H13B 108.3
B6 B8 B12 108.3(4)
B6 B8 B9 108.4(4)
B12 B8 B9 60.3(3)
B6 B8 B5 60.7(3)
B12 B8 B5 108.1(4)
B9 B8 B5 59.6(3)
B6 B8 B7 60.0(3)
B12 B8 B7 60.3(3)
B9 B8 B7 108.7(4)
B5 B8 B7 108.7(4)
B6 B8 H8 121.4
B12 B8 H8 121.6
B9 B8 H8 121.5
B5 B8 H8 121.5
B7 B8 H8 121.3
C36 C35 C34 119.7(4)
C36 C35 H35 120.1
C34 C35 H35 120.1
C22 C23 C24 119.1(5)
C22 C23 H23 120.4
C24 C23 H23 120.4
C30 C31 C32 119.0(5)
C30 C31 H31 120.5
C32 C31 H31 120.5
N1 C20 C21 128.9(4)
N1 C20 H20 115.5
C21 C20 H20 115.5
C35 C36 C37 120.1(5)
C35 C36 H36 120.0
C37 C36 H36 120.0
C17 C18 C19 120.4(5)
C17 C18 H18 119.8
C19 C18 H18 119.8
B8 B12 B11 107.7(4)
B8 B12 B9 60.2(3)
B11 B12 B9 107.5(3)
B8 B12 B10 107.5(4)
B11 B12 B10 59.7(3)
B9 B12 B10 59.5(3)
B8 B12 B7 60.0(3)
B11 B12 B7 60.2(3)
B9 B12 B7 108.4(4)
B10 B12 B7 108.0(3)
B8 B12 H12 121.9
B11 B12 H12 122.0
B9 B12 H12 121.8
B10 B12 H12 122.1
B7 B12 H12 121.3
C41 C42 C43 118.9(5)
C41 C42 H42 120.5
C43 C42 H42 120.5
C39 C44 C43 120.4(4)
C39 C44 H44 119.8
C43 C44 H44 119.8
C29 C28 C27 119.4(5)
C29 C28 H28 120.3
C27 C28 H28 120.3
C37 C38 C33 119.0(4)
B3 B10 B9 107.7(4)
B3 B10 B11 60.7(3)
B9 B10 B11 108.5(4)
B3 B10 B12 108.4(4)
B9 B10 B12 60.2(3)
B11 B10 B12 60.1(3)
B3 B10 B4 60.1(3)
B9 B10 B4 60.6(3)
B11 B10 B4 109.8(3)
B12 B10 B4 109.7(4)
B3 B10 H10 121.9
B9 B10 H10 121.8
B11 B10 H10 120.9
B12 B10 H10 121.2
B4 B10 H10 120.4
C14 C19 C18 120.0(5)
C14 C19 H19 120.0
C18 C19 H19 120.0
C2 B11 B12 104.8(4)
C2 B11 B10 105.6(4)
B12 B11 B10 60.1(3)
C2 B11 B7 58.4(3)
B12 B11 B7 59.7(3)
B10 B11 B7 108.0(4)
C2 B11 B3 59.9(3)
B12 B11 B3 107.2(4)
B10 B11 B3 59.2(3)
B7 B11 B3 107.9(4)
C2 B11 H11 124.0
B12 B11 H11 122.7
B10 B11 H11 122.2
B7 B11 H11 121.7
B3 B11 H11 121.7
C25 C24 C23 120.9(5)
C25 C24 H24 119.5
C23 C24 H24 119.5
C29 C30 C31 121.6(4)
C29 C30 H30 119.2
C31 C30 H30 119.2
C42 C43 C44 120.4(5)
C42 C43 H43 119.8
C44 C43 H43 119.8
C30 C29 C28 120.2(5)
C30 C29 H29 119.9
C28 C29 H29 119.9
C23 C22 C21 122.3(5)
C23 C22 H22 118.8
C21 C22 H22 118.8
C2 B7 B6 59.2(3)
C2 B7 B8 104.9(4)
B6 B7 B8 59.5(3)
C2 B7 B12 105.0(4)
B6 B7 B12 107.3(4)
B8 B7 B12 59.6(3)
C2 B7 B11 58.3(3)
B6 B7 B11 107.3(4)
B8 B7 B11 107.3(4)
B12 B7 B11 60.0(3)
C2 B7 H7 124.3
B6 B7 H7 121.8
B8 B7 H7 122.7
B12 B7 H7 122.5
B11 B7 H7 122.0
C42 C41 C40 121.1(5)
C42 C41 H41 119.5
C40 C41 H41 119.5
C1 B3 C2 58.2(3)
C1 B3 B10 105.2(3)
C2 B3 B10 104.6(3)
C1 B3 B4 60.0(3)
C2 B3 B4 107.8(3)
B10 B3 B4 61.1(3)
C1 B3 B11 104.6(4)
C2 B3 B11 57.6(3)
B10 B3 B11 60.1(3)
B4 B3 B11 110.2(4)
C1 B3 H3 124.2
C2 B3 H3 124.0
B10 B3 H3 123.0
B4 B3 H3 119.6
B11 B3 H3 122.2
C24 C25 C26 121.7(5)
C24 C25 H25 119.2
C26 C25 H25 119.2
C1 B5 B9 105.2(4)
C1 B5 B8 104.5(4)
B9 B5 B8 60.3(3)
C1 B5 B4 60.0(3)
B9 B5 B4 60.7(3)
B8 B5 B4 109.6(4)
C1 B5 B6 58.9(3)
B9 B5 B6 107.6(4)
B8 B5 B6 59.0(3)
B4 B5 B6 109.8(4)
C1 B5 H5 124.5
B9 B5 H5 122.3
B8 B5 H5 122.4
B4 B5 H5 119.7
B6 B5 H5 121.6
C1 B6 C2 58.7(3)
C1 B6 B8 104.5(4)
C2 B6 B8 105.3(4)
C1 B6 B7 105.8(4)
C2 B6 B7 58.6(3)
B8 B6 B7 60.6(3)
C1 B6 B5 57.6(3)
C2 B6 B5 105.4(4)
B8 B6 B5 60.3(3)
B7 B6 B5 108.8(4)
C1 B6 H6 124.4
C2 B6 H6 123.8
B8 B6 H6 122.8
B7 B6 H6 121.5
B5 B6 H6 122.1
B5 B9 B8 60.1(3)
B5 B9 B10 107.6(3)
B8 B9 B10 107.5(4)
B5 B9 B12 107.8(4)
B8 B9 B12 59.4(3)
B10 B9 B12 60.3(3)
B5 B9 B4 60.4(3)
B8 B9 B4 109.2(3)
B10 B9 B4 60.6(3)
B12 B9 B4 109.7(3)
B5 B9 H9 122.0
B8 B9 H9 121.8
B10 B9 H9 122.0
B12 B9 H9 121.4
B4 B9 H9 120.3
C16 C17 C18 120.3(4)
C16 C17 H17 119.9
C18 C17 H17 119.9
C17 C16 C15 119.3(5)
C17 C16 H16 120.4
C15 C16 H16 120.4

loop_
_geom_bond_atom_site_label_1
_geom_bond_atom_site_label_2
_geom_bond_distance
Pd1 B4 2.049(5)
Pd1 N1 2.064(3)
Pd1 O1 2.096(3)
Pd1 P2 2.2560(11)
P2 C27 1.824(4)
P2 C33 1.829(5)
P2 C39 1.841(5)
O1 C26 1.294(5)
N1 C20 1.301(5)
N1 C13 1.472(6)
C27 C32 1.389(6)
C27 C28 1.401(6)
C21 C20 1.422(6)
C21 C26 1.421(6)
C21 C22 1.426(6)
C40 C39 1.389(6)
C40 C41 1.390(7)
C40 H40 0.9500
C39 C44 1.391(6)
C14 C15 1.389(7)
C14 C19 1.385(7)
C14 C2 1.511(6)
B4 C1 1.751(6)
B4 B3 1.790(7)
B4 B5 1.805(7)
B4 B10 1.809(7)
B4 B9 1.809(7)
C1 C13 1.513(6)
C1 C2 1.683(6)
C1 B5 1.692(6)
C1 B3 1.709(7)
C1 B6 1.715(7)
C26 C25 1.425(7)
C32 C31 1.399(6)
C32 H32 0.9500
C2 B11 1.708(6)
C2 B7 1.710(7)
C2 B6 1.720(7)
C2 B3 1.751(6)
C15 C16 1.381(6)
C15 H15 0.9500
C37 C38 1.384(7)
C37 C36 1.391(7)
C37 H37 0.9500
C34 C33 1.390(6)
C34 C35 1.396(6)
C34 H34 0.9500
C33 C38 1.409(6)
C13 H13A 0.9900
C13 H13B 0.9900
B8 B6 1.762(7)
B8 B12 1.775(8)
B8 B9 1.789(7)
B8 B5 1.785(8)
B8 B7 1.782(7)
B8 H8 1.1200
C35 C36 1.376(6)
C35 H35 0.9500
C23 C22 1.352(7)
C23 C24 1.400(7)
C23 H23 0.9500
C31 C30 1.372(7)
C31 H31 0.9500
C20 H20 0.9500
C36 H36 0.9500
C18 C17 1.366(7)
C18 C19 1.402(6)
C18 H18 0.9500
B12 B11 1.792(7)
B12 B9 1.791(7)
B12 B10 1.792(7)
B12 B7 1.786(7)
B12 H12 1.1200
C42 C41 1.370(8)
C42 C43 1.391(7)
C42 H42 0.9500
C44 C43 1.398(7)
C44 H44 0.9500
C28 C29 1.391(6)
C28 H28 0.9500
B10 B3 1.767(7)
B10 B9 1.777(7)
B10 B11 1.785(7)
B10 H10 1.1200
C19 H19 0.9500
B11 B7 1.795(8)
B11 B3 1.795(7)
B11 H11 1.1200
C24 C25 1.363(7)
C24 H24 0.9500
C30 C29 1.368(7)
C30 H30 0.9500
C43 H43 0.9500
C29 H29 0.9500
C22 H22 0.9500
B7 B6 1.771(8)
B7 H7 1.1200
C41 H41 0.9500
B3 H3 1.1200
C25 H25 0.9500
B5 B9 1.777(7)
B5 B6 1.792(7)
B5 H5 1.1200
B6 H6 1.1200
B9 H9 1.1200
C17 C16 1.380(7)
C17 H17 0.9500
C16 H16 0.9500

loop_
_platon_squeeze_void_nr
_platon_squeeze_void_average_x
_platon_squeeze_void_average_y
_platon_squeeze_void_average_z
_platon_squeeze_void_volume
_platon_squeeze_void_count_electrons
_platon_squeeze_void_content
1 0.500 0.500 0.000 128 46 ' '
2 0.500 0.000 0.500 128 46 ' '
